data_4084216
loop_
_publ_author_name
'Johnson, Miles W.'
'DiPasquale, Antonio G.'
'Bergman, Robert G.'
'Toste, F. Dean'

_publ_section_title
;
 Synthesis of Stable Gold(III) Pincer Complexes with Anionic Heteroatom
 Donors.
;
_journal_issue 16
_journal_name_full Organometallics
_journal_page_first 4169
_journal_page_last 4172
_journal_paper_doi 10.1021/om500663m
_journal_volume 33
_journal_year 2014
_chemical_absolute_configuration ad
_chemical_formula_sum 'C7 H3 Au Cl N O4'
_chemical_formula_weight 397.52
_chemical_name_common Au(III)ONOCl
_chemical_name_systematic
; 
 toste114 
;
_space_group.centring_type P

_space_group_crystal_system orthorhombic
_space_group_IT_number 19
_space_group_name_Hall 'P 2ac 2ab'
_space_group_name_H-M_alt 'P 21 21 21'
_symmetry_space_group_name_Hall 'P 2ac 2ab'
_symmetry_space_group_name_H-M 'P 21 21 21'
_atom_sites_solution_hydrogens geom
_atom_sites_solution_primary iterative
_atom_sites_solution_secondary difmap
_audit_creation_method SHELXL-2014
_cell_angle_alpha 90
_cell_angle_beta 90
_cell_angle_gamma 90
_cell_formula_units_Z 4
_cell_length_a 6.2670(6)
_cell_length_b 9.1743(9)
_cell_length_c 15.1903(14)
_cell_measurement_reflns_used 9887
_cell_measurement_temperature 100(2)
_cell_measurement_theta_max 28.28
_cell_measurement_theta_min 2.22
_cell_volume 873.37(14)
_computing_cell_refinement 'Bruker SAINT'
_computing_data_collection 'Bruker APEX2'
_computing_data_reduction 'Bruker SAINT'
_computing_molecular_graphics ORTEP-32
_computing_publication_material WinGX
_computing_structure_refinement SHELXL-2014
_computing_structure_solution SHELXT
_diffrn_ambient_temperature 100(2)
_diffrn_detector_area_resol_mean 8.366
_diffrn_measured_fraction_theta_full 0.999
_diffrn_measured_fraction_theta_max 0.964
_diffrn_measurement_device_type 'Bruker APEX-II CCD'
_diffrn_measurement_method 'phi and omega scans'
_diffrn_radiation_type MoK\a
_diffrn_radiation_wavelength 0.71073
_diffrn_reflns_av_R_equivalents 0.0510
_diffrn_reflns_av_unetI/netI 0.0357
_diffrn_reflns_Laue_measured_fraction_full 0.999
_diffrn_reflns_Laue_measured_fraction_max 0.964
_diffrn_reflns_limit_h_max 7
_diffrn_reflns_limit_h_min -8
_diffrn_reflns_limit_k_max 11
_diffrn_reflns_limit_k_min -12
_diffrn_reflns_limit_l_max 20
_diffrn_reflns_limit_l_min -20
_diffrn_reflns_number 13556
_diffrn_reflns_point_group_measured_fraction_full 0.997
_diffrn_reflns_point_group_measured_fraction_max 0.951
_diffrn_reflns_theta_full 25.000
_diffrn_reflns_theta_max 28.284
_diffrn_reflns_theta_min 2.594
_diffrn_source 'microfocus sealed tube'
_exptl_absorpt_coefficient_mu 17.134
_exptl_absorpt_correction_T_max 0.263
_exptl_absorpt_correction_T_min 0.155
_exptl_absorpt_correction_type multi-scan
_exptl_absorpt_process_details SADABS
_exptl_crystal_colour yellow
_exptl_crystal_density_diffrn 3.023
_exptl_crystal_description prism
_exptl_crystal_F_000 720
_exptl_crystal_size_max 0.120
_exptl_crystal_size_mid 0.120
_exptl_crystal_size_min 0.100
_refine_diff_density_max 0.529
_refine_diff_density_min -1.054
_refine_diff_density_rms 0.132
_refine_ls_abs_structure_details
; 
 Flack x determined using 799 quotients [(I+)-(I-)]/[(I+)+(I-)] 
 (Parsons, Flack and Wagner, Acta Cryst. B69 (2013) 249-259). 
;
_refine_ls_abs_structure_Flack 0.004(5)
_refine_ls_extinction_method none
_refine_ls_goodness_of_fit_ref 1.007
_refine_ls_hydrogen_treatment constr
_refine_ls_matrix_type full
_refine_ls_number_parameters 127
_refine_ls_number_reflns 2059
_refine_ls_number_restraints 0
_refine_ls_restrained_S_all 1.007
_refine_ls_R_factor_all 0.0159
_refine_ls_R_factor_gt 0.0152
_refine_ls_shift/su_max 0.003
_refine_ls_shift/su_mean 0.000
_refine_ls_structure_factor_coef Fsqd
_refine_ls_weighting_details 'w=1/[\s^2^(Fo^2^)] where P=(Fo^2^+2Fc^2^)/3'
_refine_ls_weighting_scheme calc
_refine_ls_wR_factor_gt 0.0316
_refine_ls_wR_factor_ref 0.0318
_reflns_Friedel_coverage 0.673
_reflns_Friedel_fraction_full 0.995
_reflns_Friedel_fraction_max 0.931
_reflns_number_gt 2008
_reflns_number_total 2059
_reflns_threshold_expression 'I > 2\s(I)'
_cod_data_source_file om500663m_si_002.cif
_cod_data_source_block cpd2
_cod_depositor_comments
;Adding full bibliography for 4084216--4084222.cif.

The following automatic conversions were performed:

'_space_group.centring_type' value 'primitive' was replaced with the
value 'P' as specified in the replacement file
'/home/antanas/src/cod-tools/trunk/data/replacement-values/replacement_values.lst'.

Automatic conversion script
Id: cif_fix_values 5642 2017-10-24 12:04:52Z antanas 
;
_cod_database_code 4084216
_shelx_space_group_comment
; 
The symmetry employed for this shelxl refinement is uniquely defined 
by the following loop, which should always be used as a source of 
symmetry information in preference to the above space-group names. 
They are only intended as comments. 
;
_shelx_estimated_absorpt_t_min 0.233
_shelx_estimated_absorpt_t_max 0.279
_shelxl_version_number 2014-3

loop_
_space_group_symop_operation_xyz
'x, y, z'
'-x+1/2, -y, z+1/2'
'-x, y+1/2, -z+1/2'
'x+1/2, -y+1/2, -z'

loop_
_atom_site_label
_atom_site_type_symbol
_atom_site_fract_x
_atom_site_fract_y
_atom_site_fract_z
_atom_site_U_iso_or_equiv
_atom_site_adp_type
_atom_site_occupancy
_atom_site_site_symmetry_order
_atom_site_calc_flag
_atom_site_refinement_flags_posn
_atom_site_refinement_flags_adp
C1 C 0.3141(9) 0.3094(6) 0.4073(3) 0.0160(12) Uani 1 1 d . .
C2 C 0.5204(8) 0.3886(5) 0.3866(3) 0.0124(11) Uani 1 1 d . .
C3 C 0.6423(8) 0.3880(6) 0.3128(3) 0.0153(12) Uani 1 1 d . .
H3 H 0.6032 0.3299 0.2636 0.018 Uiso 1 1 calc R U
C4 C 0.8272(8) 0.4746(7) 0.3103(3) 0.0212(12) Uani 1 1 d . .
H4 H 0.9144 0.4742 0.2591 0.025 Uiso 1 1 calc R U
C5 C 0.8847(9) 0.5618(5) 0.3826(3) 0.0147(11) Uani 1 1 d . .
H5 H 1.0075 0.6224 0.3807 0.018 Uiso 1 1 calc R U
C6 C 0.7561(8) 0.5565(5) 0.4568(3) 0.0116(11) Uani 1 1 d . .
C7 C 0.7776(9) 0.6410(6) 0.5425(3) 0.0152(12) Uani 1 1 d . .
N1 N 0.5844(7) 0.4713(5) 0.4553(2) 0.0116(8) Uani 1 1 d . .
O1 O 0.2307(6) 0.3350(4) 0.4876(2) 0.0172(8) Uani 1 1 d . .
O2 O 0.2296(6) 0.2301(4) 0.3544(2) 0.0208(9) Uani 1 1 d . .
O3 O 0.6303(6) 0.6111(3) 0.6031(2) 0.0132(8) Uani 1 1 d . .
O4 O 0.9159(6) 0.7294(4) 0.5547(2) 0.0214(8) Uani 1 1 d . .
Cl1 Cl 0.1970(2) 0.47461(16) 0.68013(8) 0.0210(3) Uani 1 1 d . .
Au1 Au 0.40782(3) 0.47153(2) 0.55950(2) 0.01147(6) Uani 1 1 d . .

loop_
_atom_site_aniso_label
_atom_site_aniso_U_11
_atom_site_aniso_U_22
_atom_site_aniso_U_33
_atom_site_aniso_U_23
_atom_site_aniso_U_13
_atom_site_aniso_U_12
C1 0.016(3) 0.012(3) 0.020(3) 0.005(2) -0.003(2) 0.003(2)
C2 0.013(3) 0.009(3) 0.015(2) 0.004(2) -0.005(2) 0.002(2)
C3 0.019(3) 0.015(3) 0.012(2) 0.000(2) -0.005(2) 0.002(2)
C4 0.019(3) 0.031(3) 0.014(2) 0.004(3) 0.001(2) -0.001(3)
C5 0.012(3) 0.017(3) 0.015(2) 0.003(2) 0.002(2) -0.003(2)
C6 0.012(3) 0.009(3) 0.014(2) 0.0003(18) 0.000(2) -0.001(2)
C7 0.019(3) 0.013(3) 0.013(2) 0.006(2) -0.002(2) 0.003(3)
N1 0.013(2) 0.0105(19) 0.0117(18) 0.0020(17) -0.0010(17) 0.005(2)
O1 0.014(2) 0.018(2) 0.0191(18) -0.0003(16) 0.0006(16) -0.0065(18)
O2 0.019(2) 0.021(2) 0.0227(19) -0.0026(17) -0.0043(17) -0.006(2)
O3 0.019(2) 0.0098(19) 0.0105(15) 0.0008(14) 0.0012(14) -0.0028(16)
O4 0.026(2) 0.022(2) 0.0158(17) -0.0004(16) 0.000(2) -0.0138(19)
Cl1 0.0185(7) 0.0252(7) 0.0193(6) -0.0016(6) 0.0075(5) -0.0006(7)
Au1 0.01066(11) 0.01127(11) 0.01249(9) 0.00158(8) 0.00125(8) -0.00038(9)

loop_
_atom_type_symbol
_atom_type_description
_atom_type_scat_dispersion_real
_atom_type_scat_dispersion_imag
_atom_type_scat_source
C C 0.0033 0.0016 'International Tables Vol C Tables 4.2.6.8 and 6.1.1.4'
H H 0.0000 0.0000 'International Tables Vol C Tables 4.2.6.8 and 6.1.1.4'
N N 0.0061 0.0033 'International Tables Vol C Tables 4.2.6.8 and 6.1.1.4'
O O 0.0106 0.0060 'International Tables Vol C Tables 4.2.6.8 and 6.1.1.4'
Cl Cl 0.1484 0.1585 'International Tables Vol C Tables 4.2.6.8 and 6.1.1.4'
Au Au -2.0133 8.8022 'International Tables Vol C Tables 4.2.6.8 and 6.1.1.4'

loop_
_geom_angle_atom_site_label_1
_geom_angle_atom_site_label_2
_geom_angle_atom_site_label_3
_geom_angle
O2 C1 O1 122.5(5)
O2 C1 C2 121.7(5)
O1 C1 C2 115.8(4)
N1 C2 C3 118.3(5)
N1 C2 C1 111.3(4)
C3 C2 C1 130.5(5)
C2 C3 C4 119.0(5)
C2 C3 H3 120.5
C4 C3 H3 120.5
C3 C4 C5 120.7(5)
C3 C4 H4 119.6
C5 C4 H4 119.6
C6 C5 C4 117.8(5)
C6 C5 H5 121.1
C4 C5 H5 121.1
N1 C6 C5 118.5(4)
N1 C6 C7 112.7(4)
C5 C6 C7 128.8(4)
O4 C7 O3 122.2(4)
O4 C7 C6 122.7(5)
O3 C7 C6 115.1(4)
C6 N1 C2 125.7(4)
C6 N1 Au1 116.7(3)
C2 N1 Au1 117.6(3)
C1 O1 Au1 112.8(3)
C7 O3 Au1 112.6(3)
N1 Au1 O1 82.52(16)
N1 Au1 O3 82.71(15)
O1 Au1 O3 165.20(13)
N1 Au1 Cl1 178.95(13)
O1 Au1 Cl1 97.25(11)
O3 Au1 Cl1 97.51(10)

loop_
_geom_bond_atom_site_label_1
_geom_bond_atom_site_label_2
_geom_bond_distance
C1 O2 1.206(6)
C1 O1 1.348(6)
C1 C2 1.516(7)
C2 N1 1.351(6)
C2 C3 1.357(7)
C3 C4 1.406(7)
C3 H3 0.9500
C4 C5 1.406(7)
C4 H4 0.9500
C5 C6 1.386(6)
C5 H5 0.9500
C6 N1 1.330(6)
C6 C7 1.522(6)
C7 O4 1.202(6)
C7 O3 1.332(6)
N1 Au1 1.931(4)
O1 Au1 1.999(3)
O3 Au1 2.006(3)
Cl1 Au1 2.2594(12)
